data_4319125
loop_
_publ_author_name
'S\'ebastien Fortin'
'Andr\'e L. Beauchamp'

_publ_contact_author
;
    Dr. Andr\'e L. Beauchamp
    D\'epartement de Chimie
    Universit\'e de Montr\'eal
    C.P. 6128, Succ. Centre-ville
    Montr\'eal, Qu\'ebec
    Canada H3C 3J7
;
_publ_contact_author_email beauchmp@ere.umontreal.ca
_publ_contact_author_fax '514 343 7586'
_publ_contact_author_phone '514 343 6446'
_publ_section_title
;
 Preparations, Characterizations, and Structures of
 (Biimidazole)dihalobis(triphenylphosphine)rhenium(III) Salts: Strong
 Ion-Pairing and Acid-Base Properties
;
_journal_name_full 'Inorganic Chemistry'
_journal_page_first 105
_journal_page_last 112
_journal_paper_doi 10.1021/ic0006807
_journal_volume 40
_journal_year 2001
_chemical_compound_source 'synthesized by the authors, see text'
_chemical_formula_moiety 'C42 H38 Br3 N4 O P2 Re'
_chemical_formula_sum 'C42 H38 Br3 N4 O P2 Re'
_chemical_formula_weight 1102.644
_chemical_name_systematic
; 
 ? 
;
_space_group_IT_number 14
_symmetry_cell_setting monoclinic
_symmetry_space_group_name_Hall '-P 2ybc'
_symmetry_space_group_name_H-M 'P 1 21/c 1'
_atom_sites_solution_hydrogens geom
_atom_sites_solution_primary direct
_atom_sites_solution_secondary difmap
_audit_creation_method 'SHELXL93 (Sheldrick, 1993)'
_cell_angle_alpha 90.00
_cell_angle_beta 104.28(2)
_cell_angle_gamma 90.00
_cell_formula_units_Z 4
_cell_length_a 9.3423(18)
_cell_length_b 35.955(16)
_cell_length_c 12.825(5)
_cell_measurement_reflns_used 25
_cell_measurement_temperature 293(2)
_cell_measurement_theta_max 25.00
_cell_measurement_theta_min 20.00
_cell_volume 4175(3)
_computing_cell_refinement 'CAD-4 software (Enraf-Nonius, 1989)'
_computing_data_collection 'CAD-4 software (Enraf-Nonius, 1989)'
_computing_data_reduction 'NRC-2, NRC-2A (Ahmed et al, 1973)'
_computing_molecular_graphics 'ORTEPII (Johnson (1976) in NRCVAX (Gabe et al (1989))'
_computing_publication_material 'NRCVAX (Gabe et al (1989) and SHELXL93 (Sheldrick (1993))'
_computing_structure_refinement 'NRCVAX (Gabe et al, 1989) and SHELXL93 (Sheldrick, 1993)'
_computing_structure_solution 'SHELXS86 (Sheldrick, 1990)'
_diffrn_ambient_temperature 293(2)
_diffrn_measurement_device_type 'Nonius CAD-4'
_diffrn_measurement_method '\w/2\q scan'
_diffrn_radiation_monochromator graphite
_diffrn_radiation_source 'normal-focus xray tube'
_diffrn_radiation_type CuK\a
_diffrn_radiation_wavelength 1.54056
_diffrn_reflns_av_R_equivalents 0.000
_diffrn_reflns_av_sigmaI/netI 0.0841
_diffrn_reflns_limit_h_max 11
_diffrn_reflns_limit_h_min -11
_diffrn_reflns_limit_k_max 43
_diffrn_reflns_limit_k_min -43
_diffrn_reflns_limit_l_max 15
_diffrn_reflns_limit_l_min -15
_diffrn_reflns_number 69460
_diffrn_reflns_theta_max 69.91
_diffrn_reflns_theta_min 2.46
_diffrn_standards_decay_% 'no decay, variation  1.0'
_diffrn_standards_interval_time 60
_diffrn_standards_number 5
_exptl_absorpt_coefficient_mu 9.920
_exptl_absorpt_correction_T_max 0.475
_exptl_absorpt_correction_T_min 0.126
_exptl_absorpt_correction_type none
_exptl_crystal_colour 'clear intense red-orange'
_exptl_crystal_density_diffrn 1.7543
_exptl_crystal_density_meas ?
_exptl_crystal_density_method none
_exptl_crystal_description needle
_exptl_crystal_F_000 2144.0
_exptl_crystal_size_max 0.87
_exptl_crystal_size_mid 0.05
_exptl_crystal_size_min 0.05
_refine_diff_density_max 1.499
_refine_diff_density_min -1.345
_refine_diff_density_rms 0.122
_refine_ls_extinction_coef 0.000091(10)
_refine_ls_extinction_expression Fc^*^=kFc[1+0.001xFc^2^\l^3^/sin(2\q)]^-1/4^
_refine_ls_extinction_method 'SHELXL93 (Sheldrick, 1993)'
_refine_ls_goodness_of_fit_all 0.857
_refine_ls_goodness_of_fit_ref 0.999
_refine_ls_hydrogen_treatment constr
_refine_ls_matrix_type full
_refine_ls_number_parameters 492
_refine_ls_number_reflns 7931
_refine_ls_number_restraints 6
_refine_ls_restrained_S_all 0.863
_refine_ls_restrained_S_obs 1.009
_refine_ls_R_factor_all 0.0595
_refine_ls_R_factor_gt 0.0398
_refine_ls_shift/su_max 0.002
_refine_ls_shift/su_mean 0.000
_refine_ls_structure_factor_coef Fsqd
_refine_ls_weighting_details 'w=1/[\s^2^(Fo^2^)+(0.0393P)^2^] where P=(Fo^2^+2Fc^2^)/3'
_refine_ls_weighting_scheme calc
_refine_ls_wR_factor_all 0.1009
_refine_ls_wR_factor_ref 0.0965
_reflns_number_gt 5477
_reflns_number_total 7931
_reflns_threshold_expression >2\s(I)
_cod_data_source_file ic0006807_3.cif
_cod_data_source_block compound_2
_cod_depositor_comments
;
The following automatic conversions were performed:

'_symmetry_cell_setting' value 'Monoclinic' changed to 'monoclinic'
according to the built-in table from CIF Core dictionary named
'cif_core.dic' version 2.4.1 from 2010-06-29.

Automatic conversion script
Id: cif_fix_values 1646 2011-03-28 12:23:43Z adriana 

The following automatic conversions were performed:

'_exptl_crystal_density_meas' value 'not measured' was changed to '?'
- the value is perceived as not measured.

Automatic conversion script
Id: cif_fix_values 3008 2015-01-20 13:52:24Z robertas 
;
_cod_original_sg_symbol_H-M 'P 21/c'
_cod_database_code 4319125

loop_
_symmetry_equiv_pos_as_xyz
'x, y, z'
'-x, y+1/2, -z+1/2'
'-x, -y, -z'
'x, -y-1/2, z-1/2'

loop_
_atom_site_label
_atom_site_type_symbol
_atom_site_fract_x
_atom_site_fract_y
_atom_site_fract_z
_atom_site_U_iso_or_equiv
_atom_site_adp_type
_atom_site_occupancy
_atom_site_calc_flag
_atom_site_refinement_flags
_atom_site_disorder_group
Re Re 0.40980(3) 0.104840(8) 0.64805(2) 0.02916(8) Uani 1 d . .
Br1 Br 0.52876(9) 0.04232(2) 0.66693(6) 0.0485(2) Uani 1 d . .
Br2 Br 0.14356(8) 0.09061(2) 0.63544(6) 0.04421(19) Uani 1 d . .
Br3 Br 0.7047(5) 0.27574(11) 0.6890(3) 0.204(2) Uani 0.67 d P .
Br4 Br 0.7058(12) 0.2716(3) 0.7604(8) 0.204(2) Uani 0.33 d P .
P1 P 0.36732(18) 0.09674(4) 0.45048(13) 0.0321(4) Uani 1 d . .
P2 P 0.45065(19) 0.10985(5) 0.84696(13) 0.0380(4) Uani 1 d . .
N11 N 0.4292(7) 0.22070(16) 0.6322(5) 0.0588(19) Uani 1 d . .
H11 H 0.4844 0.2399 0.6335 0.071 Uiso 1 calc R .
N13 N 0.3625(5) 0.16247(14) 0.6330(4) 0.0320(12) Uani 1 d . .
N21 N 0.7519(7) 0.1802(2) 0.6632(6) 0.075(2) Uani 1 d . .
H21 H 0.7783 0.2031 0.6624 0.090 Uiso 1 calc R .
N23 N 0.6169(5) 0.13067(15) 0.6578(4) 0.0382(13) Uani 1 d . .
C12 C 0.4731(8) 0.18513(19) 0.6405(6) 0.0443(18) Uani 1 d . .
C14 C 0.2400(8) 0.18491(19) 0.6219(6) 0.0458(18) Uani 1 d . .
H14 H 0.1439 0.1766 0.6157 0.055 Uiso 1 calc R .
C15 C 0.2820(9) 0.2207(2) 0.6216(6) 0.060(2) Uani 1 d . .
H15 H 0.2211 0.2414 0.6152 0.072 Uiso 1 calc R .
C22 C 0.6156(8) 0.1678(2) 0.6553(6) 0.0476(19) Uani 1 d . .
C24 C 0.7610(7) 0.1188(2) 0.6690(6) 0.057(2) Uani 1 d . .
H24 H 0.7948 0.0944 0.6731 0.069 Uiso 1 calc R .
C25 C 0.8419(9) 0.1500(3) 0.6727(8) 0.078(3) Uani 1 d . .
H25 H 0.9435 0.1508 0.6806 0.094 Uiso 1 calc R .
C111 C 0.2478(7) 0.05805(18) 0.3882(5) 0.0341(15) Uani 1 d . .
C112 C 0.1873(8) 0.0581(2) 0.2789(6) 0.052(2) Uani 1 d . .
H112 H 0.2064 0.0778 0.2375 0.063 Uiso 1 calc R .
C113 C 0.0983(9) 0.0290(2) 0.2298(6) 0.060(2) Uani 1 d . .
H113 H 0.0593 0.0295 0.1557 0.072 Uiso 1 calc R .
C114 C 0.0664(8) -0.0006(2) 0.2885(6) 0.053(2) Uani 1 d . .
H114 H 0.0055 -0.0199 0.2552 0.064 Uiso 1 calc R .
C115 C 0.1269(8) -0.0009(2) 0.3974(6) 0.0494(19) Uani 1 d . .
H115 H 0.1075 -0.0207 0.4385 0.059 Uiso 1 calc R .
C116 C 0.2171(8) 0.02816(19) 0.4472(6) 0.0452(18) Uani 1 d . .
H116 H 0.2572 0.0275 0.5211 0.054 Uiso 1 calc R .
C121 C 0.5401(7) 0.08987(19) 0.4103(5) 0.0379(16) Uani 1 d . .
C122 C 0.6348(8) 0.1198(2) 0.4124(6) 0.054(2) Uani 1 d . .
H122 H 0.6105 0.1430 0.4346 0.065 Uiso 1 calc R .
C123 C 0.7671(9) 0.1149(3) 0.3812(7) 0.073(3) Uani 1 d . .
H123 H 0.8288 0.1351 0.3794 0.087 Uiso 1 calc R .
C124 C 0.8046(9) 0.0803(3) 0.3536(7) 0.069(3) Uani 1 d . .
H124 H 0.8927 0.0771 0.3333 0.083 Uiso 1 calc R .
C125 C 0.7159(9) 0.0505(2) 0.3550(6) 0.059(2) Uani 1 d . .
H125 H 0.7446 0.0270 0.3372 0.070 Uiso 1 calc R .
C126 C 0.5816(7) 0.0549(2) 0.3831(5) 0.0447(18) Uani 1 d . .
H126 H 0.5204 0.0345 0.3835 0.054 Uiso 1 calc R .
C131 C 0.2803(7) 0.13586(18) 0.3662(5) 0.0381(16) Uani 1 d . .
C132 C 0.3300(9) 0.1500(2) 0.2797(6) 0.059(2) Uani 1 d . .
H132 H 0.4145 0.1401 0.2645 0.070 Uiso 1 calc R .
C133 C 0.2563(10) 0.1783(2) 0.2172(7) 0.075(3) Uani 1 d . .
H133 H 0.2905 0.1874 0.1599 0.090 Uiso 1 calc R .
C134 C 0.1324(10) 0.1930(2) 0.2394(7) 0.073(3) Uani 1 d . .
H134 H 0.0831 0.2124 0.1977 0.088 Uiso 1 calc R .
C135 C 0.0796(8) 0.1792(2) 0.3238(7) 0.058(2) Uani 1 d . .
H135 H -0.0052 0.1892 0.3383 0.070 Uiso 1 calc R .
C136 C 0.1533(7) 0.15048(19) 0.3863(6) 0.0441(18) Uani 1 d . .
H136 H 0.1171 0.1410 0.4421 0.053 Uiso 1 calc R .
C211 C 0.3537(9) 0.1505(2) 0.8814(5) 0.0478(19) Uani 1 d . .
C212 C 0.2104(9) 0.1460(3) 0.8946(6) 0.063(2) Uani 1 d . .
H212 H 0.1697 0.1224 0.8948 0.075 Uiso 1 calc R .
C213 C 0.1296(11) 0.1777(3) 0.9075(7) 0.081(3) Uani 1 d . .
H213 H 0.0339 0.1749 0.9156 0.098 Uiso 1 calc R .
C214 C 0.1883(13) 0.2125(3) 0.9083(7) 0.088(4) Uani 1 d . .
H214 H 0.1332 0.2332 0.9180 0.106 Uiso 1 calc R .
C215 C 0.3290(13) 0.2171(3) 0.8949(7) 0.083(3) Uani 1 d . .
H215 H 0.3688 0.2408 0.8958 0.100 Uiso 1 calc R .
C216 C 0.4127(10) 0.1859(2) 0.8798(6) 0.063(2) Uani 1 d . .
H216 H 0.5067 0.1890 0.8689 0.076 Uiso 1 calc R .
C221 C 0.6433(8) 0.1145(2) 0.9245(6) 0.051(2) Uani 1 d . .
C222 C 0.6847(10) 0.1389(3) 1.0142(6) 0.072(3) Uani 1 d . .
H222 H 0.6161 0.1551 1.0311 0.086 Uiso 1 calc R .
C223 C 0.8295(12) 0.1382(3) 1.0761(8) 0.103(4) Uani 1 d . .
H223 H 0.8577 0.1543 1.1342 0.123 Uiso 1 calc R .
C224 C 0.9305(11) 0.1145(3) 1.0534(9) 0.094(4) Uani 1 d . .
H224 H 1.0268 0.1145 1.0959 0.113 Uiso 1 calc R .
C225 C 0.8907(10) 0.0903(3) 0.9672(8) 0.080(3) Uani 1 d . .
H225 H 0.9597 0.0737 0.9523 0.096 Uiso 1 calc R .
C226 C 0.7484(8) 0.0908(2) 0.9036(6) 0.057(2) Uani 1 d . .
H226 H 0.7228 0.0747 0.8451 0.069 Uiso 1 calc R .
C231 C 0.3911(7) 0.0714(2) 0.9202(5) 0.0398(17) Uani 1 d . .
C232 C 0.3229(8) 0.0399(2) 0.8674(6) 0.050(2) Uani 1 d . .
H232 H 0.3010 0.0387 0.7927 0.060 Uiso 1 calc R .
C233 C 0.2869(9) 0.0101(2) 0.9262(7) 0.061(2) Uani 1 d . .
H233 H 0.2398 -0.0108 0.8907 0.073 Uiso 1 calc R .
C234 C 0.3216(10) 0.0117(3) 1.0369(7) 0.071(3) Uani 1 d . .
H234 H 0.2990 -0.0082 1.0764 0.085 Uiso 1 calc R .
C235 C 0.3897(10) 0.0428(3) 1.0889(7) 0.076(3) Uani 1 d . .
H235 H 0.4137 0.0437 1.1636 0.091 Uiso 1 calc R .
C236 C 0.4227(9) 0.0725(2) 1.0326(6) 0.062(2) Uani 1 d . .
H236 H 0.4663 0.0935 1.0691 0.075 Uiso 1 calc R .
O1 O 0.8775(11) 0.2438(3) 0.5277(7) 0.071(4) Uani 0.50 d PD .
O2 O 0.7923(14) 0.2465(3) 0.4655(8) 0.078(4) Uani 0.50 d PD .
H1A H 0.8289 0.2530 0.5748 0.117 Uiso 0.50 d PD .
H1B H 0.8341 0.2398 0.4508 0.117 Uiso 0.50 d PD .
H2A H 0.7683 0.2541 0.5210 0.117 Uiso 0.50 d PD .
H2B H 0.7683 0.2414 0.3976 0.117 Uiso 0.50 d PD .

loop_
_atom_site_aniso_label
_atom_site_aniso_U_11
_atom_site_aniso_U_22
_atom_site_aniso_U_33
_atom_site_aniso_U_23
_atom_site_aniso_U_13
_atom_site_aniso_U_12
Re 0.01875(13) 0.03206(14) 0.03603(14) 0.00050(13) 0.00551(10) -0.00131(13)
Br1 0.0446(5) 0.0395(4) 0.0574(5) 0.0008(4) 0.0048(4) 0.0075(3)
Br2 0.0233(4) 0.0559(5) 0.0537(4) 0.0023(4) 0.0100(3) -0.0077(3)
Br3 0.1623(19) 0.1253(17) 0.285(6) 0.047(3) -0.022(3) -0.0896(15)
Br4 0.1623(19) 0.1253(17) 0.285(6) 0.047(3) -0.022(3) -0.0896(15)
P1 0.0242(8) 0.0343(9) 0.0380(9) 0.0007(7) 0.0083(7) -0.0007(6)
P2 0.0332(9) 0.0418(10) 0.0364(9) 0.0001(8) 0.0038(7) -0.0041(8)
N11 0.063(5) 0.030(3) 0.086(5) 0.005(3) 0.024(4) -0.007(3)
N13 0.027(3) 0.031(3) 0.040(3) -0.001(2) 0.013(2) -0.004(2)
N21 0.036(4) 0.068(5) 0.121(7) 0.002(5) 0.020(4) -0.028(4)
N23 0.017(3) 0.046(3) 0.052(3) 0.003(3) 0.010(2) 0.001(2)
C12 0.039(4) 0.035(4) 0.057(5) 0.000(3) 0.008(3) -0.004(3)
C14 0.040(4) 0.040(4) 0.058(5) -0.001(4) 0.013(3) 0.006(3)
C15 0.062(6) 0.047(5) 0.072(6) 0.005(4) 0.019(5) 0.019(4)
C22 0.033(4) 0.046(4) 0.062(5) -0.002(4) 0.009(4) -0.009(3)
C24 0.013(3) 0.080(6) 0.078(6) 0.012(5) 0.010(3) 0.000(4)
C25 0.026(5) 0.093(8) 0.117(8) 0.018(6) 0.019(5) -0.002(5)
C111 0.022(3) 0.041(4) 0.038(4) -0.001(3) 0.006(3) -0.004(3)
C112 0.049(5) 0.060(5) 0.045(4) 0.004(4) 0.005(4) -0.017(4)
C113 0.057(5) 0.076(6) 0.040(4) -0.003(4) -0.004(4) -0.021(4)
C114 0.039(4) 0.055(5) 0.059(5) -0.011(4) 0.001(4) -0.012(4)
C115 0.040(4) 0.046(4) 0.060(5) 0.004(4) 0.009(4) -0.008(3)
C116 0.046(4) 0.043(4) 0.044(4) 0.001(3) 0.005(3) -0.010(3)
C121 0.028(4) 0.044(4) 0.041(4) 0.002(3) 0.007(3) -0.002(3)
C122 0.041(4) 0.054(5) 0.075(5) -0.012(4) 0.030(4) -0.012(4)
C123 0.045(5) 0.085(7) 0.099(7) -0.002(6) 0.038(5) -0.016(5)
C124 0.036(5) 0.102(8) 0.078(6) 0.005(6) 0.031(4) 0.006(5)
C125 0.048(5) 0.065(6) 0.070(5) -0.001(4) 0.028(4) 0.017(4)
C126 0.031(4) 0.053(4) 0.051(4) 0.002(3) 0.010(3) 0.005(3)
C131 0.032(4) 0.034(4) 0.045(4) 0.003(3) 0.003(3) -0.003(3)
C132 0.054(5) 0.062(5) 0.063(5) 0.023(4) 0.021(4) 0.010(4)
C133 0.069(7) 0.073(6) 0.082(7) 0.038(5) 0.017(5) 0.008(5)
C134 0.057(6) 0.055(5) 0.091(7) 0.031(5) -0.014(5) -0.004(4)
C135 0.033(4) 0.054(5) 0.078(6) 0.007(4) -0.005(4) 0.005(4)
C136 0.034(4) 0.046(4) 0.049(4) 0.008(3) 0.004(3) 0.003(3)
C211 0.053(5) 0.049(5) 0.037(4) -0.001(3) 0.003(3) 0.001(4)
C212 0.058(6) 0.069(6) 0.059(5) -0.008(4) 0.010(4) 0.015(5)
C213 0.071(7) 0.101(8) 0.069(6) -0.016(6) 0.012(5) 0.030(6)
C214 0.120(10) 0.074(7) 0.064(6) -0.018(5) 0.010(6) 0.036(7)
C215 0.123(10) 0.058(6) 0.062(6) -0.011(5) 0.010(6) 0.008(6)
C216 0.083(7) 0.050(5) 0.053(5) -0.005(4) 0.012(5) -0.001(5)
C221 0.043(5) 0.053(5) 0.050(4) 0.008(4) 0.000(3) -0.014(4)
C222 0.061(6) 0.080(6) 0.057(5) -0.010(5) -0.017(4) -0.015(5)
C223 0.083(8) 0.114(10) 0.079(7) -0.007(7) -0.039(6) -0.032(7)
C224 0.054(6) 0.108(9) 0.095(8) 0.018(7) -0.032(6) -0.012(6)
C225 0.044(5) 0.088(7) 0.095(8) 0.022(6) -0.009(5) 0.001(5)
C226 0.039(5) 0.064(5) 0.057(5) 0.010(4) -0.011(4) -0.003(4)
C231 0.030(4) 0.052(4) 0.037(4) 0.006(3) 0.009(3) 0.002(3)
C232 0.047(5) 0.056(5) 0.048(4) 0.010(4) 0.012(4) -0.010(4)
C233 0.053(5) 0.060(5) 0.069(6) 0.011(4) 0.014(4) -0.012(4)
C234 0.061(6) 0.090(7) 0.067(6) 0.032(5) 0.023(5) -0.002(5)
C235 0.072(7) 0.111(8) 0.046(5) 0.015(5) 0.020(5) -0.016(6)
C236 0.071(6) 0.075(6) 0.041(4) -0.003(4) 0.014(4) -0.014(5)
O1 0.034(7) 0.052(7) 0.117(11) 0.014(7) 0.001(7) -0.019(6)
O2 0.078(9) 0.062(8) 0.120(11) 0.006(8) 0.075(8) -0.004(7)

loop_
_atom_type_symbol
_atom_type_description
_atom_type_scat_dispersion_real
_atom_type_scat_dispersion_imag
_atom_type_scat_source
Re Re -5.7900 5.8910 'International Tables Vol C Tables 4.2.6.8 and 6.1.1.4'
Br Br -0.6763 1.2805 'International Tables Vol C Tables 4.2.6.8 and 6.1.1.4'
P P 0.2955 0.4335 'International Tables Vol C Tables 4.2.6.8 and 6.1.1.4'
O O 0.0492 0.0322 'International Tables Vol C Tables 4.2.6.8 and 6.1.1.4'
N N 0.0311 0.0180 'International Tables Vol C Tables 4.2.6.8 and 6.1.1.4'
C C 0.0181 0.0091 'International Tables Vol C Tables 4.2.6.8 and 6.1.1.4'
H H 0.0000 0.0000 'International Tables Vol C Tables 4.2.6.8 and 6.1.1.4'

loop_
_geom_angle_atom_site_label_1
_geom_angle_atom_site_label_2
_geom_angle_atom_site_label_3
_geom_angle
_geom_angle_site_symmetry_1
_geom_angle_site_symmetry_3
_geom_angle_publ_flag
N13 Re N23 75.2(2) . . y
N13 Re P1 92.55(14) . . y
N23 Re P1 91.46(15) . . y
N13 Re P2 89.92(14) . . y
N23 Re P2 90.05(16) . . y
P1 Re P2 177.37(6) . . y
N13 Re Br1 165.76(14) . . y
N23 Re Br1 90.61(15) . . y
P1 Re Br1 87.05(4) . . y
P2 Re Br1 90.78(5) . . y
N13 Re Br2 90.71(14) . . y
N23 Re Br2 165.83(15) . . y
P1 Re Br2 90.22(5) . . y
P2 Re Br2 88.84(5) . . y
Br1 Re Br2 103.53(3) . . y
C121 P1 C131 103.4(3) . . y
C121 P1 C111 105.0(3) . . y
C131 P1 C111 101.0(3) . . y
C121 P1 Re 111.9(2) . . y
C131 P1 Re 116.5(2) . . y
C111 P1 Re 117.3(2) . . y
C211 P2 C231 104.3(3) . . y
C211 P2 C221 105.9(4) . . y
C231 P2 C221 99.9(3) . . y
C211 P2 Re 110.2(2) . . y
C231 P2 Re 118.7(2) . . y
C221 P2 Re 116.3(3) . . y
C12 N11 C15 107.0(6) . . y
C12 N11 H11 126.5 . . ?
C15 N11 H11 126.5 . . ?
C12 N13 C14 105.4(6) . . y
C12 N13 Re 117.5(5) . . y
C14 N13 Re 137.0(5) . . y
C22 N21 C25 107.3(7) . . y
C22 N21 H21 126.3 . . ?
C25 N21 H21 126.3 . . ?
C22 N23 C24 108.3(6) . . y
C22 N23 Re 115.7(4) . . y
C24 N23 Re 136.0(5) . . y
N13 C12 N11 111.7(7) . . y
N13 C12 C22 115.5(6) . . y
N11 C12 C22 132.8(7) . . y
C15 C14 N13 108.9(7) . . y
C15 C14 H14 125.5 . . ?
N13 C14 H14 125.5 . . ?
C14 C15 N11 107.0(7) . . y
C14 C15 H15 126.5 . . ?
N11 C15 H15 126.5 . . ?
N21 C22 N23 109.3(7) . . y
N21 C22 C12 134.6(7) . . y
N23 C22 C12 116.0(6) . . y
C25 C24 N23 105.6(8) . . y
C25 C24 H24 127.2 . . ?
N23 C24 H24 127.2 . . ?
C24 C25 N21 109.5(7) . . y
C24 C25 H25 125.3 . . ?
N21 C25 H25 125.3 . . ?
C112 C111 C116 118.0(6) . . y
C112 C111 P1 119.6(5) . . y
C116 C111 P1 122.4(5) . . y
C111 C112 C113 120.7(7) . . y
C111 C112 H112 119.6 . . ?
C113 C112 H112 119.6 . . ?
C114 C113 C112 121.4(7) . . y
C114 C113 H113 119.3 . . ?
C112 C113 H113 119.3 . . ?
C115 C114 C113 118.2(7) . . y
C115 C114 H114 120.9 . . ?
C113 C114 H114 120.9 . . ?
C114 C115 C116 120.7(7) . . y
C114 C115 H115 119.6 . . ?
C116 C115 H115 119.6 . . ?
C111 C116 C115 121.0(7) . . y
C111 C116 H116 119.5 . . ?
C115 C116 H116 119.5 . . ?
C126 C121 C122 119.4(7) . . y
C126 C121 P1 121.0(5) . . y
C122 C121 P1 119.5(6) . . y
C121 C122 C123 120.1(8) . . y
C121 C122 H122 120.0 . . ?
C123 C122 H122 120.0 . . ?
C124 C123 C122 119.3(8) . . y
C124 C123 H123 120.3 . . ?
C122 C123 H123 120.3 . . ?
C125 C124 C123 121.4(8) . . y
C125 C124 H124 119.3 . . ?
C123 C124 H124 119.3 . . ?
C124 C125 C126 120.2(8) . . y
C124 C125 H125 119.9 . . ?
C126 C125 H125 119.9 . . ?
C121 C126 C125 119.5(7) . . y
C121 C126 H126 120.2 . . ?
C125 C126 H126 120.2 . . ?
C136 C131 C132 118.6(7) . . y
C136 C131 P1 117.3(5) . . y
C132 C131 P1 124.0(6) . . y
C133 C132 C131 121.1(8) . . y
C133 C132 H132 119.4 . . ?
C131 C132 H132 119.4 . . ?
C134 C133 C132 119.6(9) . . y
C134 C133 H133 120.2 . . ?
C132 C133 H133 120.2 . . ?
C133 C134 C135 120.5(8) . . y
C133 C134 H134 119.7 . . ?
C135 C134 H134 119.7 . . ?
C136 C135 C134 119.8(8) . . y
C136 C135 H135 120.1 . . ?
C134 C135 H135 120.1 . . ?
C131 C136 C135 120.4(7) . . y
C131 C136 H136 119.8 . . ?
C135 C136 H136 119.8 . . ?
C216 C211 C212 120.1(8) . . y
C216 C211 P2 120.4(7) . . y
C212 C211 P2 118.9(6) . . y
C213 C212 C211 118.8(9) . . y
C213 C212 H212 120.6 . . ?
C211 C212 H212 120.6 . . ?
C214 C213 C212 121.3(10) . . y
C214 C213 H213 119.4 . . ?
C212 C213 H213 119.4 . . ?
C213 C214 C215 120.1(10) . . y
C213 C214 H214 119.9 . . ?
C215 C214 H214 119.9 . . ?
C214 C215 C216 120.1(10) . . y
C214 C215 H215 119.9 . . ?
C216 C215 H215 119.9 . . ?
C211 C216 C215 119.5(9) . . y
C211 C216 H216 120.2 . . ?
C215 C216 H216 120.2 . . ?
C226 C221 C222 118.4(7) . . y
C226 C221 P2 119.3(6) . . y
C222 C221 P2 121.9(7) . . y
C223 C222 C221 118.8(10) . . y
C223 C222 H222 120.6 . . ?
C221 C222 H222 120.6 . . ?
C224 C223 C222 121.4(10) . . y
C224 C223 H223 119.3 . . ?
C222 C223 H223 119.3 . . ?
C223 C224 C225 120.2(9) . . y
C223 C224 H224 119.9 . . ?
C225 C224 H224 119.9 . . ?
C226 C225 C224 119.6(10) . . y
C226 C225 H225 120.2 . . ?
C224 C225 H225 120.2 . . ?
C221 C226 C225 121.6(9) . . y
C221 C226 H226 119.2 . . ?
C225 C226 H226 119.2 . . ?
C232 C231 C236 118.7(7) . . y
C232 C231 P2 121.6(5) . . y
C236 C231 P2 119.6(6) . . y
C231 C232 C233 120.2(7) . . y
C231 C232 H232 119.9 . . ?
C233 C232 H232 119.9 . . ?
C234 C233 C232 119.8(8) . . y
C234 C233 H233 120.1 . . ?
C232 C233 H233 120.1 . . ?
C235 C234 C233 119.8(8) . . y
C235 C234 H234 120.1 . . ?
C233 C234 H234 120.1 . . ?
C236 C235 C234 121.1(8) . . y
C236 C235 H235 119.4 . . ?
C234 C235 H235 119.4 . . ?
C235 C236 C231 120.4(8) . . y
C235 C236 H236 119.8 . . ?
C231 C236 H236 119.8(5) . . ?
H1A O1 H1B 125.1 . . ?
H1A O1 H2A 45.5 . . ?
H1B O1 H2A 79.6 . . ?
H1A O2 H1B 114.6 . . ?
H1A O2 H2A 30.4 . . ?
H1B O2 H2A 145 . . ?
H1A O2 H2B 177.4 . . ?
H1B O2 H2B 65.0 . . ?
H2A O2 H2B 149.8 . . ?

loop_
_geom_bond_atom_site_label_1
_geom_bond_atom_site_label_2
_geom_bond_distance
_geom_bond_site_symmetry_2
_geom_bond_publ_flag
Re N13 2.118(5) . y
Re N23 2.122(5) . y
Re P1 2.4834(19) . y
Re P2 2.491(2) . y
Re Br1 2.4927(12) . y
Re Br2 2.5052(9) . y
Br3 Br4 0.925(11) . y
P1 C121 1.828(7) . y
P1 C131 1.837(7) . y
P1 C111 1.838(6) . y
P2 C211 1.830(8) . y
P2 C231 1.834(7) . y
P2 C221 1.837(7) . y
N11 C12 1.339(8) . y
N11 C15 1.348(9) . y
N11 H11 0.8600 . ?
N13 C12 1.301(8) . y
N13 C14 1.378(8) . y
N21 C22 1.330(9) . y
N21 C25 1.360(10) . y
N21 H21 0.8600 . ?
N23 C22 1.335(8) . y
N23 C24 1.385(8) . y
C12 C22 1.439(10) . y
C14 C15 1.345(10) . y
C14 H14 0.9300 . ?
C15 H15 0.9300 . ?
C24 C25 1.347(11) . y
C24 H24 0.9300 . ?
C25 H25 0.9300 . ?
C111 C112 1.376(9) . y
C111 C116 1.384(9) . y
C112 C113 1.387(9) . y
C112 H112 0.9300 . ?
C113 C114 1.378(10) . y
C113 H113 0.9300 . ?
C114 C115 1.371(10) . y
C114 H114 0.9300 . ?
C115 C116 1.394(9) . y
C115 H115 0.9300 . ?
C116 H116 0.9300 . ?
C121 C126 1.385(9) . y
C121 C122 1.388(9) . y
C122 C123 1.401(10) . y
C122 H122 0.9300 . ?
C123 C124 1.361(12) . y
C123 H123 0.9300 . ?
C124 C125 1.359(11) . y
C124 H124 0.9300 . ?
C125 C126 1.397(9) . y
C125 H125 0.9300 . ?
C126 H126 0.9300 . ?
C131 C136 1.378(9) . y
C131 C132 1.399(9) . y
C132 C133 1.371(10) . y
C132 H132 0.9300 . ?
C133 C134 1.365(12) . y
C133 H133 0.9300 . ?
C134 C135 1.387(11) . y
C134 H134 0.9300 . ?
C135 C136 1.383(9) . y
C135 H135 0.9300 . ?
C136 H136 0.9300 . ?
C211 C216 1.390(10) . y
C211 C212 1.399(11) . y
C212 C213 1.398(11) . y
C212 H212 0.9300 . ?
C213 C214 1.367(13) . y
C213 H213 0.9300 . ?
C214 C215 1.377(14) . y
C214 H214 0.9300 . ?
C215 C216 1.407(12) . y
C215 H215 0.9300 . ?
C216 H216 0.9300 . ?
C221 C226 1.376(11) . y
C221 C222 1.423(10) . y
C222 C223 1.389(11) . y
C222 H222 0.9300 . ?
C223 C224 1.355(14) . y
C223 H223 0.9300 . ?
C224 C225 1.385(13) . y
C224 H224 0.9300 . ?
C225 C226 1.378(10) . y
C225 H225 0.9300 . ?
C226 H226 0.9300 . ?
C231 C232 1.389(9) . y
C231 C236 1.399(9) . y
C232 C233 1.400(9) . y
C232 H232 0.9300 . ?
C233 C234 1.377(11) . y
C233 H233 0.9300 . ?
C234 C235 1.375(12) . y
C234 H234 0.9300 . ?
C235 C236 1.364(11) . y
C235 H235 0.9300 . ?
C236 H236 0.9300 . ?
O1 H1A 0.903(9) . ?
O1 H1B 0.980(9) . ?
O1 H2A 1.069(10) . ?
O2 H1A 1.379(9) . ?
O2 H1B 0.531(10) . ?
O2 H2A 0.844(8) . ?
O2 H2B 0.863(9) . ?

loop_
_geom_hbond_atom_site_label_D
_geom_hbond_atom_site_label_H
_geom_hbond_distance_DH
_geom_hbond_distance_HA
_geom_hbond_angle_DHA
_geom_hbond_distance_DA
_geom_hbond_atom_site_label_A
_geom_hbond_site_symmetry_A
_geom_hbond_publ_flag
N11 H11 0.86 2.38 155.4 3.185(7) Br3 . y
N21 H21 0.86 2.60 134.1 3.261(13) O1 . y
N21 H21 0.86 2.74 145.9 3.489(9) Br3 . y
N21 H21 0.86 2.92 134.8 3.578(14) Br4 . y
O1 H1A 0.90 2.24 178.9 3.139(11) Br3 . y
O2 H2A 0.84 2.50 178.1 3.340(9) Br3 . y
O2 H2B 0.86 2.67 177.7 3.528(10) Br3 4_554 y
N11 H11 0.86 2.56 139.1 3.260(11) Br4 . y
O1 H1A 0.90 2.96 168.1 3.853(15) Br4 . y
O2 H2B 0.86 1.77 174.8 2.635(13) Br4 4_555 y

loop_
_geom_torsion_atom_site_label_1
_geom_torsion_atom_site_label_2
_geom_torsion_atom_site_label_3
_geom_torsion_atom_site_label_4
_geom_torsion
_geom_torsion_site_symmetry_1
_geom_torsion_site_symmetry_2
_geom_torsion_site_symmetry_3
_geom_torsion_site_symmetry_4
_geom_torsion_publ_flag
N13 Re P1 C121 106.9(3) . . . . y
N23 Re P1 C121 31.7(3) . . . . y
P2 Re P1 C121 -93.3(13) . . . . y
Br1 Re P1 C121 -58.9(2) . . . . y
Br2 Re P1 C121 -162.4(2) . . . . y
N13 Re P1 C131 -11.8(3) . . . . y
N23 Re P1 C131 -87.0(3) . . . . y
P2 Re P1 C131 148.1(12) . . . . y
Br1 Re P1 C131 -177.5(2) . . . . y
Br2 Re P1 C131 78.9(2) . . . . y
N13 Re P1 C111 -131.6(3) . . . . y
N23 Re P1 C111 153.2(3) . . . . y
P2 Re P1 C111 28.2(13) . . . . y
Br1 Re P1 C111 62.6(2) . . . . y
Br2 Re P1 C111 -40.9(2) . . . . y
N13 Re P2 C211 23.1(3) . . . . y
N23 Re P2 C211 98.2(3) . . . . y
P1 Re P2 C211 -136.8(12) . . . . y
Br1 Re P2 C211 -171.1(3) . . . . y
Br2 Re P2 C211 -67.6(3) . . . . y
N13 Re P2 C231 143.3(3) . . . . y
N23 Re P2 C231 -141.6(3) . . . . y
P1 Re P2 C231 -16.6(13) . . . . y
Br1 Re P2 C231 -51.0(3) . . . . y
Br2 Re P2 C231 52.6(3) . . . . y
N13 Re P2 C221 -97.4(3) . . . . y
N23 Re P2 C221 -22.3(3) . . . . y
P1 Re P2 C221 102.7(13) . . . . y
Br1 Re P2 C221 68.3(3) . . . . y
Br2 Re P2 C221 171.9(3) . . . . y
N23 Re N13 C12 -2.6(5) . . . . y
P1 Re N13 C12 -93.4(5) . . . . y
P2 Re N13 C12 87.5(5) . . . . y
Br1 Re N13 C12 -5.4(10) . . . . y
Br2 Re N13 C12 176.3(5) . . . . y
N23 Re N13 C14 -178.2(7) . . . . y
P1 Re N13 C14 91.0(6) . . . . y
P2 Re N13 C14 -88.1(6) . . . . y
Br1 Re N13 C14 179.0(4) . . . . y
Br2 Re N13 C14 0.7(6) . . . . y
N13 Re N23 C22 3.1(5) . . . . y
P1 Re N23 C22 95.3(5) . . . . y
P2 Re N23 C22 -86.8(5) . . . . y
Br1 Re N23 C22 -177.6(5) . . . . y
Br2 Re N23 C22 -1.4(10) . . . . y
N13 Re N23 C24 -178.8(7) . . . . y
P1 Re N23 C24 -86.5(7) . . . . y
P2 Re N23 C24 91.3(7) . . . . y
Br1 Re N23 C24 0.6(7) . . . . y
Br2 Re N23 C24 176.8(5) . . . . y
C14 N13 C12 N11 -1.6(8) . . . . y
Re N13 C12 N11 -178.5(5) . . . . y
C14 N13 C12 C22 178.7(6) . . . . y
Re N13 C12 C22 1.8(9) . . . . y
C15 N11 C12 N13 1.7(9) . . . . y
C15 N11 C12 C22 -178.7(8) . . . . y
C12 N13 C14 C15 0.9(8) . . . . y
Re N13 C14 C15 176.9(5) . . . . y
N13 C14 C15 N11 0.0(9) . . . . y
C12 N11 C15 C14 -1.0(9) . . . . y
C25 N21 C22 N23 -1.0(10) . . . . y
C25 N21 C22 C12 -177.8(9) . . . . y
C24 N23 C22 N21 0.6(9) . . . . y
Re N23 C22 N21 179.3(5) . . . . y
C24 N23 C22 C12 178.1(6) . . . . y
Re N23 C22 C12 -3.2(9) . . . . y
N13 C12 C22 N21 177.6(9) . . . . y
N11 C12 C22 N21 -2.0(16) . . . . y
N13 C12 C22 N23 1.0(10) . . . . y
N11 C12 C22 N23 -178.7(8) . . . . y
C22 N23 C24 C25 0.0(9) . . . . y
Re N23 C24 C25 -178.3(6) . . . . y
N23 C24 C25 N21 -0.6(11) . . . . y
C22 N21 C25 C24 1.0(11) . . . . y
C121 P1 C111 C112 -73.0(6) . . . . y
C131 P1 C111 C112 34.2(7) . . . . y
Re P1 C111 C112 162.0(5) . . . . y
C121 P1 C111 C116 106.1(6) . . . . y
C131 P1 C111 C116 -146.7(6) . . . . y
Re P1 C111 C116 -18.9(7) . . . . y
C116 C111 C112 C113 0.1(11) . . . . y
P1 C111 C112 C113 179.2(6) . . . . y
C111 C112 C113 C114 0.6(13) . . . . y
C112 C113 C114 C115 -0.9(13) . . . . y
C113 C114 C115 C116 0.5(12) . . . . y
C112 C111 C116 C115 -0.4(11) . . . . y
P1 C111 C116 C115 -179.5(6) . . . . y
C114 C115 C116 C111 0.1(12) . . . . y
C131 P1 C121 C126 -130.2(6) . . . . y
C111 P1 C121 C126 -24.7(6) . . . . y
Re P1 C121 C126 103.6(5) . . . . y
C131 P1 C121 C122 53.2(6) . . . . y
C111 P1 C121 C122 158.6(6) . . . . y
Re P1 C121 C122 -73.1(6) . . . . y
C126 C121 C122 C123 3.7(11) . . . . y
P1 C121 C122 C123 -179.6(6) . . . . y
C121 C122 C123 C124 -2.9(13) . . . . y
C122 C123 C124 C125 0.4(14) . . . . y
C123 C124 C125 C126 1.3(14) . . . . y
C122 C121 C126 C125 -2.0(11) . . . . y
P1 C121 C126 C125 -178.6(6) . . . . y
C124 C125 C126 C121 -0.5(12) . . . . y
C121 P1 C131 C136 -173.1(5) . . . . y
C111 P1 C131 C136 78.4(6) . . . . y
Re P1 C131 C136 -49.9(6) . . . . y
C121 P1 C131 C132 10.8(7) . . . . y
C111 P1 C131 C132 -97.7(6) . . . . y
Re P1 C131 C132 134.0(6) . . . . y
C136 C131 C132 C133 1.2(12) . . . . y
P1 C131 C132 C133 177.2(7) . . . . y
C131 C132 C133 C134 0.1(14) . . . . y
C132 C133 C134 C135 -0.9(14) . . . . y
C133 C134 C135 C136 0.4(13) . . . . y
C132 C131 C136 C135 -1.7(11) . . . . y
P1 C131 C136 C135 -178.0(6) . . . . y
C134 C135 C136 C131 1.0(12) . . . . y
C231 P2 C211 C216 153.1(6) . . . . y
C221 P2 C211 C216 48.2(7) . . . . y
Re P2 C211 C216 -78.4(6) . . . . y
C231 P2 C211 C212 -35.8(7) . . . . y
C221 P2 C211 C212 -140.7(6) . . . . y
Re P2 C211 C212 92.7(6) . . . . y
C216 C211 C212 C213 -0.9(12) . . . . y
P2 C211 C212 C213 -172.0(6) . . . . y
C211 C212 C213 C214 -0.6(13) . . . . y
C212 C213 C214 C215 0.9(15) . . . . y
C213 C214 C215 C216 0.2(15) . . . . y
C212 C211 C216 C215 2.0(12) . . . . y
P2 C211 C216 C215 173.0(6) . . . . y
C214 C215 C216 C211 -1.7(13) . . . . y
C211 P2 C221 C226 -170.6(6) . . . . y
C231 P2 C221 C226 81.3(7) . . . . y
Re P2 C221 C226 -47.8(7) . . . . y
C211 P2 C221 C222 16.9(8) . . . . y
C231 P2 C221 C222 -91.2(7) . . . . y
Re P2 C221 C222 139.7(6) . . . . y
C226 C221 C222 C223 0.7(13) . . . . y
P2 C221 C222 C223 173.3(7) . . . . y
C221 C222 C223 C224 -0.8(17) . . . . y
C222 C223 C224 C225 -0.1(18) . . . . y
C223 C224 C225 C226 1.0(17) . . . . y
C222 C221 C226 C225 0.2(13) . . . . y
P2 C221 C226 C225 -172.6(7) . . . . y
C224 C225 C226 C221 -1.1(14) . . . . y
C211 P2 C231 C232 122.4(6) . . . . y
C221 P2 C231 C232 -128.2(6) . . . . y
Re P2 C231 C232 -0.7(7) . . . . y
C211 P2 C231 C236 -61.5(7) . . . . y
C221 P2 C231 C236 47.9(7) . . . . y
Re P2 C231 C236 175.4(5) . . . . y
C236 C231 C232 C233 -0.1(11) . . . . y
P2 C231 C232 C233 176.1(6) . . . . y
C231 C232 C233 C234 -1.0(12) . . . . y
C232 C233 C234 C235 0.8(14) . . . . y
C233 C234 C235 C236 0.6(15) . . . . y
C234 C235 C236 C231 -1.7(15) . . . . y
C232 C231 C236 C235 1.4(12) . . . . y
P2 C231 C236 C235 -174.8(7) . . . . y
